data_4511477
loop_
_publ_author_name
'Ren, X. M.'
'Ni, Z. P.'
'Noro, S.'
'Akutagawa, T.'
'Nishihara, S.'
'Nakamura, T.'
'Sui, Y. X.'
'Song, Y.'

_publ_section_title
;
 Diversities of Coordination Geometry at Cu2+Center in the
 Bis(maleonitriledithiolato)cuprate Complexes:&#x2009; Syntheses, Magnetic
 Properties, X-ray Crystal Structural Analyses, and DFT Calculations
;
_journal_issue 11
_journal_name_full 'Crystal Growth &amp; Design'
_journal_page_first 2530
_journal_paper_doi 10.1021/cg0602966
_journal_volume 6
_journal_year 2006
_chemical_formula_sum 'C24 H32 Cu N10 S4'
_chemical_formula_weight 652.38
_chemical_name_systematic
; 
 ? 
;
_space_group_IT_number 2
_symmetry_cell_setting triclinic
_symmetry_space_group_name_Hall '-P 1'
_symmetry_space_group_name_H-M 'P -1'
_atom_sites_solution_hydrogens geom
_atom_sites_solution_primary direct
_atom_sites_solution_secondary difmap
_audit_creation_method SHELXL-97
_cell_angle_alpha 108.07(3)
_cell_angle_beta 96.90(3)
_cell_angle_gamma 95.44(3)
_cell_formula_units_Z 6
_cell_length_a 12.704(3)
_cell_length_b 17.768(4)
_cell_length_c 21.609(4)
_cell_measurement_temperature 223(2)
_cell_volume 4558(2)
_computing_structure_refinement 'SHELXL-97 (Sheldrick, 1997)'
_computing_structure_solution 'SHELXS-97 (Sheldrick, 1990)'
_diffrn_ambient_temperature 293(2)
_diffrn_measured_fraction_theta_full 0.991
_diffrn_measured_fraction_theta_max 0.991
_diffrn_radiation_monochromator graphite
_diffrn_radiation_source 'fine-focus sealed tube'
_diffrn_radiation_type MoK\a
_diffrn_radiation_wavelength 0.71073
_diffrn_reflns_av_R_equivalents 0.0811
_diffrn_reflns_av_sigmaI/netI 0.0775
_diffrn_reflns_limit_h_max 16
_diffrn_reflns_limit_h_min -16
_diffrn_reflns_limit_k_max 22
_diffrn_reflns_limit_k_min -23
_diffrn_reflns_limit_l_max 28
_diffrn_reflns_limit_l_min -28
_diffrn_reflns_number 77891
_diffrn_reflns_theta_full 27.48
_diffrn_reflns_theta_max 27.48
_diffrn_reflns_theta_min 3.01
_exptl_absorpt_coefficient_mu 1.027
_exptl_crystal_density_diffrn 1.426
_exptl_crystal_density_method 'not measured'
_exptl_crystal_F_000 2034
_refine_diff_density_max 0.426
_refine_diff_density_min -0.712
_refine_diff_density_rms 0.076
_refine_ls_extinction_method none
_refine_ls_goodness_of_fit_ref 1.034
_refine_ls_hydrogen_treatment mixed
_refine_ls_matrix_type full
_refine_ls_number_parameters 1054
_refine_ls_number_reflns 20737
_refine_ls_number_restraints 0
_refine_ls_restrained_S_all 1.034
_refine_ls_R_factor_all 0.1034
_refine_ls_R_factor_gt 0.0529
_refine_ls_shift/su_max 3.006
_refine_ls_shift/su_mean 0.201
_refine_ls_structure_factor_coef Fsqd
_refine_ls_weighting_details 'calc w=1/[\s^2^(Fo^2^)+(0.0696P)^2^+0.0000P] where P=(Fo^2^+2Fc^2^)/3'
_refine_ls_weighting_scheme calc
_refine_ls_wR_factor_gt 0.1209
_refine_ls_wR_factor_ref 0.1524
_reflns_number_gt 12185
_reflns_number_total 20737
_reflns_threshold_expression >2sigma(I)
_cod_data_source_file cg0602966si20060520_102312.cif
_cod_data_source_block 4
_cod_depositor_comments
;
The following automatic conversions were performed:

'_symmetry_cell_setting' value 'Triclinic' changed to 'triclinic'
according to
/usr/data/users/saulius/automatic-downloads/retrospective/ACS/lib/dictionaries/cif_core.dic
dictionary named 'cif_core.dic' version 2.4.2 from 2011-04-26.

Automatic conversion script
Id: cif_fix_values 2281 2013-09-26 08:29:07Z andrius 
;
_cod_original_cell_volume 4558.5(16)
_cod_original_sg_symbol_H-M P-1
_cod_database_code 4511477

loop_
_symmetry_equiv_pos_as_xyz
'x, y, z'
'-x, -y, -z'

loop_
_atom_site_label
_atom_site_type_symbol
_atom_site_fract_x
_atom_site_fract_y
_atom_site_fract_z
_atom_site_U_iso_or_equiv
_atom_site_adp_type
_atom_site_occupancy
_atom_site_symmetry_multiplicity
_atom_site_calc_flag
_atom_site_refinement_flags
Cu1 Cu 0.18223(3) 0.67059(3) 0.10736(2) 0.03889(12) Uani 1 1 d .
Cu2 Cu 0.15339(3) 0.94710(2) 0.43699(2) 0.03756(12) Uani 1 1 d .
Cu3 Cu 0.57498(4) 0.37717(3) 0.23686(2) 0.04434(13) Uani 1 1 d .
S1 S 0.16027(8) 0.79116(6) 0.09818(6) 0.0582(3) Uani 1 1 d .
S2 S 0.36428(8) 0.70447(6) 0.12572(5) 0.0461(2) Uani 1 1 d .
S3 S 0.00642(8) 0.62674(6) 0.06551(5) 0.0465(2) Uani 1 1 d .
S4 S 0.19471(8) 0.56682(6) 0.14596(5) 0.0440(2) Uani 1 1 d .
S5 S 0.14020(8) 1.07530(6) 0.44608(6) 0.0501(3) Uani 1 1 d .
S6 S 0.33181(7) 0.96645(5) 0.43484(5) 0.0436(2) Uani 1 1 d .
S7 S -0.02076(8) 0.90698(6) 0.39202(5) 0.0475(2) Uani 1 1 d .
S8 S 0.16027(7) 0.83997(6) 0.47238(5) 0.0436(2) Uani 1 1 d .
S9 S 0.58794(8) 0.24940(7) 0.23319(6) 0.0582(3) Uani 1 1 d .
S10 S 0.39594(8) 0.35813(6) 0.23673(6) 0.0542(3) Uani 1 1 d .
S11 S 0.75489(8) 0.40923(7) 0.26355(6) 0.0563(3) Uani 1 1 d .
S12 S 0.55956(8) 0.49154(7) 0.21312(6) 0.0546(3) Uani 1 1 d .
N1 N 0.3084(3) 0.9641(2) 0.0748(2) 0.0792(13) Uani 1 1 d .
N2 N 0.5679(3) 0.8639(2) 0.12077(17) 0.0545(9) Uani 1 1 d .
N3 N -0.2070(3) 0.4679(2) 0.0595(2) 0.0649(10) Uani 1 1 d .
N4 N 0.0388(3) 0.3776(2) 0.13732(19) 0.0646(10) Uani 1 1 d .
N5 N 0.3046(3) 1.2574(2) 0.4460(2) 0.0795(13) Uani 1 1 d .
N6 N 0.5391(3) 1.1282(2) 0.43128(17) 0.0551(9) Uani 1 1 d .
N7 N -0.2425(3) 0.7523(2) 0.38527(19) 0.0622(10) Uani 1 1 d .
N8 N -0.0207(3) 0.6691(2) 0.48053(17) 0.0542(9) Uani 1 1 d .
N9 N 0.4163(3) 0.0726(3) 0.2418(3) 0.0929(15) Uani 1 1 d .
N10 N 0.1845(3) 0.2072(2) 0.24365(19) 0.0649(10) Uani 1 1 d .
N11 N 0.9669(3) 0.5729(2) 0.2730(2) 0.0754(12) Uani 1 1 d .
N12 N 0.7279(3) 0.6710(2) 0.21032(18) 0.0626(10) Uani 1 1 d .
N13 N -0.8109(2) 0.49981(16) 0.36429(14) 0.0392(7) Uani 1 1 d .
H13A H -0.7657 0.5446 0.3684 0.047 Uiso 0.50 1 calc PR
N14 N -0.9365(2) 0.37697(17) 0.35229(15) 0.0426(7) Uani 1 1 d .
H14A H -0.9817 0.3321 0.3480 0.051 Uiso 0.50 1 calc PR
N15 N -0.0686(2) 0.93336(16) -0.00624(15) 0.0383(7) Uani 1 1 d .
H15A H -0.0253 0.9781 -0.0043 0.046 Uiso 0.50 1 calc PR
N16 N -0.1873(2) 0.80937(16) -0.01128(14) 0.0368(7) Uani 1 1 d .
H16A H -0.2305 0.7646 -0.0131 0.044 Uiso 0.50 1 calc PR
N17 N -0.3088(2) 0.97179(16) 0.31294(14) 0.0362(7) Uani 1 1 d .
H17A H -0.2584 1.0097 0.3097 0.043 Uiso 0.50 1 calc PR
N18 N -0.4497(2) 0.86727(16) 0.32114(14) 0.0365(7) Uani 1 1 d .
H18A H -0.5005 0.8292 0.3238 0.044 Uiso 0.50 1 calc PR
N19 N -0.6926(2) 0.63396(16) 0.35688(14) 0.0399(7) Uani 1 1 d .
H19A H -0.7324 0.5933 0.3644 0.048 Uiso 0.50 1 calc PR
N20 N -0.5828(2) 0.74685(16) 0.33617(14) 0.0384(7) Uani 1 1 d .
H20A H -0.5432 0.7877 0.3288 0.046 Uiso 0.50 1 calc PR
N21 N -0.1826(2) 1.10523(17) 0.31156(15) 0.0417(7) Uani 1 1 d .
H21A H -0.2264 1.0592 0.3059 0.050 Uiso 0.50 1 calc PR
N22 N -0.0621(2) 1.23241(17) 0.32689(15) 0.0408(7) Uani 1 1 d .
H22A H -0.0186 1.2786 0.3327 0.049 Uiso 0.50 1 calc PR
N23 N -0.4401(2) 0.56362(16) -0.00493(14) 0.0349(6) Uani 1 1 d .
H23A H -0.4844 0.5214 -0.0028 0.042 Uiso 0.50 1 calc PR
N24 N -0.3166(2) 0.67942(16) -0.01095(15) 0.0381(7) Uani 1 1 d .
H24A H -0.2723 0.7214 -0.0133 0.046 Uiso 0.50 1 calc PR
N25 N 0.0408(4) 1.0202(3) 0.1888(2) 0.0910(14) Uani 1 1 d .
N26 N 0.9007(4) -0.1672(3) 0.1787(2) 0.0803(12) Uani 1 1 d .
N27 N 0.4811(5) 0.1397(3) 0.0462(3) 0.1108(18) Uani 1 1 d .
N28 N 0.8273(4) 0.1674(3) 0.1024(2) 0.0833(13) Uani 1 1 d .
N29 N 0.7259(4) 0.3909(3) 0.4540(2) 0.0768(12) Uani 1 1 d .
N30 N -0.4760(4) 0.5383(3) 0.4304(3) 0.0932(15) Uani 1 1 d .
C1 C 0.3021(3) 0.9058(2) 0.0871(2) 0.0530(10) Uani 1 1 d .
C2 C 0.2899(3) 0.8322(2) 0.10044(19) 0.0450(9) Uani 1 1 d .
C3 C 0.3757(3) 0.7955(2) 0.11340(17) 0.0392(8) Uani 1 1 d .
C4 C 0.4820(3) 0.8341(2) 0.11651(18) 0.0416(8) Uani 1 1 d .
C5 C -0.1197(3) 0.4994(2) 0.07088(19) 0.0468(9) Uani 1 1 d .
C6 C -0.0132(3) 0.5413(2) 0.08683(17) 0.0384(8) Uani 1 1 d .
C7 C 0.0666(3) 0.5146(2) 0.11892(18) 0.0405(8) Uani 1 1 d .
C8 C 0.0488(3) 0.4386(2) 0.12943(18) 0.0468(9) Uani 1 1 d .
C9 C 0.2888(3) 1.1919(2) 0.4437(2) 0.0537(10) Uani 1 1 d .
C10 C 0.2689(3) 1.1105(2) 0.44144(18) 0.0410(9) Uani 1 1 d .
C11 C 0.3504(3) 1.0648(2) 0.43657(17) 0.0378(8) Uani 1 1 d .
C12 C 0.4555(3) 1.0996(2) 0.43405(18) 0.0416(9) Uani 1 1 d .
C13 C -0.1553(3) 0.7828(2) 0.39815(19) 0.0451(9) Uani 1 1 d .
C14 C -0.0468(3) 0.8224(2) 0.41374(17) 0.0377(8) Uani 1 1 d .
C15 C 0.0289(3) 0.7935(2) 0.44648(17) 0.0393(8) Uani 1 1 d .
C16 C 0.0005(3) 0.7240(2) 0.46441(18) 0.0415(9) Uani 1 1 d .
C17 C 0.4343(3) 0.1363(3) 0.2393(2) 0.0656(12) Uani 1 1 d .
C18 C 0.4568(3) 0.2155(2) 0.23639(19) 0.0486(10) Uani 1 1 d .
C19 C 0.3763(3) 0.2611(2) 0.23746(18) 0.0453(9) Uani 1 1 d .
C20 C 0.2704(3) 0.2297(2) 0.24097(19) 0.0484(9) Uani 1 1 d .
C21 C 0.8806(3) 0.5395(3) 0.2617(2) 0.0535(10) Uani 1 1 d .
C22 C 0.7738(3) 0.4997(2) 0.24883(19) 0.0461(9) Uani 1 1 d .
C23 C 0.6919(3) 0.5350(2) 0.22827(18) 0.0457(9) Uani 1 1 d .
C24 C 0.7132(3) 0.6107(3) 0.21885(19) 0.0476(9) Uani 1 1 d .
C25 C -0.7518(3) 0.4471(2) 0.3933(2) 0.0461(9) Uani 1 1 d .
H25A H -0.7264 0.4742 0.4399 0.055 Uiso 1 1 calc R
H25B H -0.6906 0.4333 0.3715 0.055 Uiso 1 1 calc R
C26 C -0.8293(3) 0.3718(2) 0.38365(19) 0.0477(10) Uani 1 1 d .
H26A H -0.8024 0.3256 0.3563 0.057 Uiso 1 1 calc R
H26B H -0.8340 0.3649 0.4261 0.057 Uiso 1 1 calc R
C27 C -0.9024(3) 0.5234(2) 0.39947(19) 0.0425(9) Uani 1 1 d .
H27A H -0.9420 0.5565 0.3798 0.051 Uiso 1 1 calc R
H27B H -0.8764 0.5537 0.4454 0.051 Uiso 1 1 calc R
C28 C -0.9754(3) 0.4468(2) 0.3941(2) 0.0497(10) Uani 1 1 d .
H28A H -0.9766 0.4424 0.4377 0.060 Uiso 1 1 calc R
H28B H -1.0479 0.4493 0.3756 0.060 Uiso 1 1 calc R
C29 C -0.8505(3) 0.45655(19) 0.29279(17) 0.0392(8) Uani 1 1 d .
H29A H -0.7911 0.4391 0.2703 0.047 Uiso 1 1 calc R
H29B H -0.8843 0.4918 0.2726 0.047 Uiso 1 1 calc R
C30 C -0.9312(3) 0.3845(2) 0.28699(18) 0.0407(8) Uani 1 1 d .
H30A H -1.0013 0.3908 0.2675 0.049 Uiso 1 1 calc R
H30B H -0.9100 0.3363 0.2584 0.049 Uiso 1 1 calc R
C31 C -0.1181(3) 0.8906(2) -0.07513(19) 0.0515(10) Uani 1 1 d .
H31A H -0.0633 0.8718 -0.1015 0.062 Uiso 1 1 calc R
H31B H -0.1546 0.9264 -0.0933 0.062 Uiso 1 1 calc R
C32 C -0.1984(3) 0.8193(2) -0.07716(19) 0.0517(10) Uani 1 1 d .
H32A H -0.2707 0.8286 -0.0897 0.062 Uiso 1 1 calc R
H32B H -0.1847 0.7711 -0.1096 0.062 Uiso 1 1 calc R
C33 C -0.1531(3) 0.9560(2) 0.0345(2) 0.0473(9) Uani 1 1 d .
H33A H -0.2003 0.9856 0.0154 0.057 Uiso 1 1 calc R
H33B H -0.1211 0.9899 0.0786 0.057 Uiso 1 1 calc R
C34 C -0.2169(3) 0.8799(2) 0.03755(19) 0.0432(9) Uani 1 1 d .
H34A H -0.2013 0.8761 0.0814 0.052 Uiso 1 1 calc R
H34B H -0.2930 0.8818 0.0280 0.052 Uiso 1 1 calc R
C35 C -0.0041(3) 0.8804(2) 0.0196(2) 0.0444(9) Uani 1 1 d .
H35A H 0.0231 0.9066 0.0661 0.053 Uiso 1 1 calc R
H35B H 0.0565 0.8700 -0.0037 0.053 Uiso 1 1 calc R
C36 C -0.0745(3) 0.8021(2) 0.00975(19) 0.0430(9) Uani 1 1 d .
H36A H -0.0514 0.7590 -0.0235 0.052 Uiso 1 1 calc R
H36B H -0.0681 0.7898 0.0506 0.052 Uiso 1 1 calc R
C37 C -0.2869(3) 0.8909(2) 0.27356(19) 0.0454(9) Uani 1 1 d .
H37A H -0.2177 0.8810 0.2912 0.054 Uiso 1 1 calc R
H37B H -0.2862 0.8880 0.2280 0.054 Uiso 1 1 calc R
C38 C -0.3748(3) 0.8290(2) 0.27740(18) 0.0440(9) Uani 1 1 d .
H38A H -0.4141 0.8008 0.2336 0.053 Uiso 1 1 calc R
H38B H -0.3430 0.7902 0.2941 0.053 Uiso 1 1 calc R
C39 C -0.4163(3) 0.9855(2) 0.28689(18) 0.0385(8) Uani 1 1 d .
H39A H -0.4194 0.9819 0.2410 0.046 Uiso 1 1 calc R
H39B H -0.4295 1.0387 0.3114 0.046 Uiso 1 1 calc R
C40 C -0.5010(3) 0.9232(2) 0.29332(18) 0.0377(8) Uani 1 1 d .
H40A H -0.5494 0.9494 0.3218 0.045 Uiso 1 1 calc R
H40B H -0.5424 0.8940 0.2503 0.045 Uiso 1 1 calc R
C41 C -0.3036(3) 0.9770(2) 0.38382(17) 0.0400(8) Uani 1 1 d .
H41A H -0.3169 1.0295 0.4099 0.048 Uiso 1 1 calc R
H41B H -0.2332 0.9685 0.4010 0.048 Uiso 1 1 calc R
C42 C -0.3900(3) 0.9119(2) 0.38739(17) 0.0394(8) Uani 1 1 d .
H42A H -0.3562 0.8753 0.4059 0.047 Uiso 1 1 calc R
H42B H -0.4391 0.9365 0.4160 0.047 Uiso 1 1 calc R
C43 C -0.7639(3) 0.6802(2) 0.32862(19) 0.0445(9) Uani 1 1 d .
H43A H -0.8100 0.7038 0.3599 0.053 Uiso 1 1 calc R
H43B H -0.8089 0.6448 0.2888 0.053 Uiso 1 1 calc R
C44 C -0.6976(3) 0.7461(2) 0.31262(19) 0.0459(9) Uani 1 1 d .
H44A H -0.7090 0.7363 0.2654 0.055 Uiso 1 1 calc R
H44B H -0.7193 0.7975 0.3341 0.055 Uiso 1 1 calc R
C45 C -0.6194(3) 0.60136(19) 0.31010(18) 0.0407(8) Uani 1 1 d .
H45A H -0.6608 0.5679 0.2682 0.049 Uiso 1 1 calc R
H45B H -0.5750 0.5685 0.3272 0.049 Uiso 1 1 calc R
C46 C -0.5480(3) 0.6699(2) 0.29976(19) 0.0476(9) Uani 1 1 d .
H46A H -0.4736 0.6693 0.3161 0.057 Uiso 1 1 calc R
H46B H -0.5546 0.6635 0.2532 0.057 Uiso 1 1 calc R
C47 C -0.6302(3) 0.6881(2) 0.41946(17) 0.0430(9) Uani 1 1 d .
H47A H -0.5817 0.6590 0.4382 0.052 Uiso 1 1 calc R
H47B H -0.6783 0.7078 0.4505 0.052 Uiso 1 1 calc R
C48 C -0.5661(3) 0.7586(2) 0.40833(17) 0.0469(10) Uani 1 1 d .
H48A H -0.5900 0.8082 0.4322 0.056 Uiso 1 1 calc R
H48B H -0.4906 0.7614 0.4243 0.056 Uiso 1 1 calc R
C49 C -0.2278(3) 1.1742(2) 0.3514(2) 0.0499(10) Uani 1 1 d .
H49A H -0.2363 1.1681 0.3937 0.060 Uiso 1 1 calc R
H49B H -0.2979 1.1762 0.3291 0.060 Uiso 1 1 calc R
C50 C -0.1548(3) 1.2519(2) 0.3623(2) 0.0482(9) Uani 1 1 d .
H50A H -0.1938 1.2877 0.3455 0.058 Uiso 1 1 calc R
H50B H -0.1298 1.2782 0.4090 0.058 Uiso 1 1 calc R
C51 C -0.1738(3) 1.1150(2) 0.24654(19) 0.0539(11) Uani 1 1 d .
H51A H -0.2444 1.1162 0.2244 0.065 Uiso 1 1 calc R
H51B H -0.1449 1.0698 0.2193 0.065 Uiso 1 1 calc R
C52 C -0.1007(3) 1.1927(2) 0.25538(19) 0.0533(10) Uani 1 1 d .
H52A H -0.0404 1.1809 0.2321 0.064 Uiso 1 1 calc R
H52B H -0.1400 1.2275 0.2376 0.064 Uiso 1 1 calc R
C53 C -0.0757(3) 1.1029(2) 0.34542(19) 0.0426(9) Uani 1 1 d .
H53A H -0.0467 1.0564 0.3201 0.051 Uiso 1 1 calc R
H53B H -0.0816 1.0981 0.3884 0.051 Uiso 1 1 calc R
C54 C 0.0003(3) 1.1790(2) 0.35359(19) 0.0433(9) Uani 1 1 d .
H54A H 0.0290 1.2057 0.3998 0.052 Uiso 1 1 calc R
H54B H 0.0596 1.1655 0.3297 0.052 Uiso 1 1 calc R
C55 C -0.3804(3) 0.6082(2) 0.06149(17) 0.0403(8) Uani 1 1 d .
H55A H -0.3377 0.5735 0.0774 0.048 Uiso 1 1 calc R
H55B H -0.4302 0.6262 0.0918 0.048 Uiso 1 1 calc R
C56 C -0.3073(3) 0.6804(2) 0.05838(18) 0.0432(9) Uani 1 1 d .
H56A H -0.3280 0.7295 0.0857 0.052 Uiso 1 1 calc R
H56B H -0.2336 0.6780 0.0749 0.052 Uiso 1 1 calc R
C57 C -0.3640(3) 0.53371(19) -0.05065(17) 0.0373(8) Uani 1 1 d .
H57A H -0.4029 0.5060 -0.0946 0.045 Uiso 1 1 calc R
H57B H -0.3248 0.4962 -0.0364 0.045 Uiso 1 1 calc R
C58 C -0.2860(3) 0.6038(2) -0.05172(19) 0.0451(9) Uani 1 1 d .
H58A H -0.2139 0.5986 -0.0347 0.054 Uiso 1 1 calc R
H58B H -0.2874 0.6039 -0.0967 0.054 Uiso 1 1 calc R
C59 C -0.5048(3) 0.6170(2) -0.02901(19) 0.0411(8) Uani 1 1 d .
H59A H -0.5528 0.6383 0.0017 0.049 Uiso 1 1 calc R
H59B H -0.5476 0.5873 -0.0715 0.049 Uiso 1 1 calc R
C60 C -0.4286(3) 0.6852(2) -0.0354(2) 0.0478(9) Uani 1 1 d .
H60A H -0.4352 0.6826 -0.0812 0.057 Uiso 1 1 calc R
H60B H -0.4476 0.7361 -0.0102 0.057 Uiso 1 1 calc R
C61 C 0.1818(5) 0.9707(4) 0.2568(3) 0.0948(18) Uani 1 1 d .
H61C H 0.2177 0.9298 0.2309 0.114 Uiso 1 1 d R
H61A H 0.1427 0.9547 0.2871 0.114 Uiso 1 1 d R
H61B H 0.2283 1.0187 0.2831 0.114 Uiso 1 1 d R
C62 C 0.1029(5) 0.9983(3) 0.2188(2) 0.0699(14) Uani 1 1 d .
C63 C 0.9992(4) -0.2514(3) 0.2378(2) 0.0725(13) Uani 1 1 d .
H63C H 0.9507 -0.2794 0.2567 0.087 Uiso 1 1 d R
H63A H 1.0548 -0.2165 0.2711 0.087 Uiso 1 1 d R
H63B H 1.0329 -0.2882 0.2063 0.087 Uiso 1 1 d R
C64 C 0.9442(4) -0.2040(3) 0.2049(2) 0.0605(12) Uani 1 1 d .
C65 C 0.5816(4) 0.0474(3) 0.0937(2) 0.0701(13) Uani 1 1 d .
H65C H 0.5553 -0.0080 0.0706 0.084 Uiso 1 1 d R
H65A H 0.5739 0.0618 0.1394 0.084 Uiso 1 1 d R
H65B H 0.6562 0.0596 0.0921 0.084 Uiso 1 1 d R
C66 C 0.5266(4) 0.0989(3) 0.0671(2) 0.0636(12) Uani 1 1 d .
C67 C 0.7499(5) 0.2863(3) 0.0782(3) 0.0833(16) Uani 1 1 d .
H67C H 0.6752 0.2854 0.0816 0.100 Uiso 1 1 d R
H67A H 0.7640 0.2838 0.0350 0.100 Uiso 1 1 d R
H67B H 0.7929 0.3339 0.1083 0.100 Uiso 1 1 d R
C68 C 0.7941(4) 0.2203(3) 0.0918(2) 0.0641(12) Uani 1 1 d .
C69 C 0.5278(4) 0.3355(3) 0.4097(2) 0.0727(14) Uani 1 1 d .
H69C H 0.4815 0.3559 0.4411 0.087 Uiso 1 1 d R
H69A H 0.5249 0.2784 0.3964 0.087 Uiso 1 1 d R
H69B H 0.5127 0.3481 0.3697 0.087 Uiso 1 1 d R
C70 C 0.6393(4) 0.3662(3) 0.4341(2) 0.0563(11) Uani 1 1 d .
C71 C -0.2796(4) 0.5739(3) 0.4184(2) 0.0705(13) Uani 1 1 d .
H71C H -0.2417 0.6182 0.4547 0.085 Uiso 1 1 d R
H71A H -0.2820 0.5835 0.3770 0.085 Uiso 1 1 d R
H71B H -0.2479 0.5258 0.4133 0.085 Uiso 1 1 d R
C72 C -0.3898(5) 0.5540(3) 0.4252(2) 0.0637(12) Uani 1 1 d .

loop_
_atom_site_aniso_label
_atom_site_aniso_U_11
_atom_site_aniso_U_22
_atom_site_aniso_U_33
_atom_site_aniso_U_23
_atom_site_aniso_U_13
_atom_site_aniso_U_12
Cu1 0.0366(3) 0.0412(2) 0.0365(3) 0.00820(19) 0.00567(19) 0.00954(19)
Cu2 0.0361(2) 0.0406(2) 0.0345(2) 0.00911(19) 0.00764(18) 0.00636(19)
Cu3 0.0364(3) 0.0569(3) 0.0370(3) 0.0100(2) 0.00545(19) 0.0119(2)
S1 0.0347(6) 0.0503(6) 0.0933(9) 0.0290(6) 0.0055(5) 0.0113(5)
S2 0.0360(5) 0.0525(6) 0.0536(6) 0.0202(5) 0.0077(4) 0.0140(4)
S3 0.0418(6) 0.0437(5) 0.0514(6) 0.0141(5) -0.0011(4) 0.0083(4)
S4 0.0411(5) 0.0472(5) 0.0419(5) 0.0130(4) 0.0013(4) 0.0097(4)
S5 0.0387(5) 0.0426(5) 0.0695(7) 0.0146(5) 0.0155(5) 0.0123(4)
S6 0.0373(5) 0.0395(5) 0.0560(6) 0.0148(4) 0.0135(4) 0.0105(4)
S7 0.0411(5) 0.0506(6) 0.0525(6) 0.0236(5) -0.0021(4) 0.0031(4)
S8 0.0365(5) 0.0493(5) 0.0467(6) 0.0185(5) 0.0044(4) 0.0072(4)
S9 0.0393(6) 0.0570(6) 0.0731(8) 0.0123(6) 0.0060(5) 0.0150(5)
S10 0.0384(6) 0.0581(6) 0.0692(7) 0.0202(6) 0.0138(5) 0.0166(5)
S11 0.0382(6) 0.0639(7) 0.0699(8) 0.0277(6) 0.0010(5) 0.0111(5)
S12 0.0387(6) 0.0713(7) 0.0573(7) 0.0254(6) 0.0028(5) 0.0155(5)
N1 0.064(3) 0.068(3) 0.115(4) 0.051(3) -0.003(2) 0.006(2)
N2 0.039(2) 0.068(2) 0.059(2) 0.0236(19) 0.0103(16) 0.0087(17)
N3 0.043(2) 0.066(2) 0.088(3) 0.031(2) 0.0020(19) 0.0086(19)
N4 0.079(3) 0.054(2) 0.066(3) 0.031(2) 0.005(2) 0.005(2)
N5 0.068(3) 0.050(2) 0.127(4) 0.033(2) 0.022(3) 0.018(2)
N6 0.041(2) 0.055(2) 0.064(2) 0.0124(18) 0.0117(17) 0.0043(16)
N7 0.049(2) 0.064(2) 0.077(3) 0.038(2) -0.0085(19) -0.0039(18)
N8 0.053(2) 0.054(2) 0.062(2) 0.0265(18) 0.0097(17) 0.0098(17)
N9 0.064(3) 0.071(3) 0.142(5) 0.039(3) -0.003(3) 0.009(2)
N10 0.051(2) 0.060(2) 0.075(3) 0.008(2) 0.017(2) 0.0050(18)
N11 0.048(2) 0.084(3) 0.110(4) 0.057(3) 0.003(2) 0.011(2)
N12 0.070(3) 0.066(2) 0.061(2) 0.029(2) 0.0120(19) 0.020(2)
N13 0.0371(17) 0.0338(15) 0.0432(18) 0.0078(13) 0.0077(14) 0.0010(13)
N14 0.0442(18) 0.0369(16) 0.0455(19) 0.0148(14) 0.0041(14) -0.0019(14)
N15 0.0388(17) 0.0286(15) 0.0495(19) 0.0173(14) 0.0064(14) -0.0005(13)
N16 0.0368(17) 0.0345(15) 0.0387(17) 0.0150(13) 0.0040(13) -0.0044(13)
N17 0.0326(16) 0.0382(16) 0.0368(17) 0.0117(13) 0.0067(13) 0.0009(13)
N18 0.0362(16) 0.0329(15) 0.0374(17) 0.0094(13) 0.0024(13) 0.0007(12)
N19 0.0471(18) 0.0297(15) 0.0418(18) 0.0116(13) 0.0090(14) -0.0032(13)
N20 0.0483(19) 0.0278(14) 0.0373(17) 0.0115(13) 0.0040(14) -0.0029(13)
N21 0.0348(17) 0.0423(17) 0.0441(18) 0.0145(14) 0.0030(14) -0.0108(14)
N22 0.0379(17) 0.0414(16) 0.0412(18) 0.0141(14) 0.0034(14) -0.0029(14)
N23 0.0299(15) 0.0312(14) 0.0417(17) 0.0103(13) 0.0069(13) -0.0010(12)
N24 0.0360(17) 0.0311(15) 0.0455(18) 0.0116(13) 0.0063(13) -0.0008(13)
N25 0.111(4) 0.084(3) 0.081(3) 0.029(3) 0.017(3) 0.015(3)
N26 0.082(3) 0.106(3) 0.073(3) 0.045(3) 0.032(2) 0.032(3)
N27 0.140(5) 0.080(3) 0.101(4) 0.030(3) -0.036(3) 0.023(3)
N28 0.102(4) 0.077(3) 0.076(3) 0.029(3) 0.017(3) 0.025(3)
N29 0.076(3) 0.078(3) 0.065(3) 0.011(2) 0.004(2) 0.011(2)
N30 0.073(3) 0.098(3) 0.117(4) 0.043(3) 0.009(3) 0.028(3)
C1 0.042(2) 0.047(2) 0.073(3) 0.028(2) -0.001(2) 0.0059(18)
C2 0.042(2) 0.047(2) 0.043(2) 0.0101(18) 0.0041(17) 0.0098(17)
C3 0.041(2) 0.044(2) 0.0322(19) 0.0092(16) 0.0088(16) 0.0117(17)
C4 0.038(2) 0.053(2) 0.035(2) 0.0137(17) 0.0066(16) 0.0147(18)
C5 0.044(2) 0.049(2) 0.047(2) 0.0152(19) 0.0050(18) 0.0135(19)
C6 0.039(2) 0.0400(19) 0.0325(19) 0.0051(15) 0.0057(15) 0.0096(16)
C7 0.044(2) 0.039(2) 0.036(2) 0.0060(16) 0.0098(16) 0.0063(16)
C8 0.048(2) 0.056(2) 0.035(2) 0.0129(19) 0.0062(17) 0.0097(19)
C9 0.043(2) 0.047(2) 0.072(3) 0.018(2) 0.012(2) 0.0127(19)
C10 0.044(2) 0.0353(19) 0.040(2) 0.0076(16) 0.0074(17) 0.0020(16)
C11 0.040(2) 0.0416(19) 0.0305(19) 0.0090(16) 0.0064(15) 0.0074(16)
C12 0.042(2) 0.043(2) 0.037(2) 0.0064(17) 0.0068(16) 0.0119(18)
C13 0.046(2) 0.046(2) 0.046(2) 0.0213(18) -0.0013(18) 0.0089(19)
C14 0.039(2) 0.044(2) 0.0328(19) 0.0149(16) 0.0042(15) 0.0119(16)
C15 0.039(2) 0.043(2) 0.0327(19) 0.0061(16) 0.0100(16) 0.0059(16)
C16 0.037(2) 0.047(2) 0.039(2) 0.0104(18) 0.0065(16) 0.0091(17)
C17 0.044(3) 0.066(3) 0.078(3) 0.014(3) -0.003(2) 0.013(2)
C18 0.040(2) 0.050(2) 0.047(2) 0.0058(19) 0.0019(18) 0.0068(18)
C19 0.041(2) 0.053(2) 0.037(2) 0.0073(18) 0.0042(17) 0.0119(18)
C20 0.043(2) 0.054(2) 0.045(2) 0.0103(19) 0.0074(18) 0.013(2)
C21 0.041(3) 0.066(3) 0.065(3) 0.036(2) 0.007(2) 0.016(2)
C22 0.040(2) 0.062(2) 0.040(2) 0.0192(19) 0.0088(17) 0.0153(19)
C23 0.040(2) 0.060(2) 0.037(2) 0.0118(19) 0.0110(17) 0.0126(18)
C24 0.046(2) 0.066(3) 0.036(2) 0.019(2) 0.0072(17) 0.019(2)
C25 0.039(2) 0.046(2) 0.053(2) 0.0169(19) -0.0026(17) 0.0091(17)
C26 0.056(3) 0.040(2) 0.045(2) 0.0162(18) -0.0056(19) 0.0080(18)
C27 0.046(2) 0.0351(19) 0.045(2) 0.0086(17) 0.0072(17) 0.0106(16)
C28 0.043(2) 0.053(2) 0.052(2) 0.014(2) 0.0112(19) 0.0056(18)
C29 0.044(2) 0.0329(18) 0.042(2) 0.0147(16) 0.0077(17) 0.0033(16)
C30 0.044(2) 0.0369(19) 0.041(2) 0.0165(16) 0.0002(16) 0.0030(16)
C31 0.058(3) 0.055(2) 0.043(2) 0.023(2) 0.0039(19) -0.001(2)
C32 0.059(3) 0.049(2) 0.041(2) 0.0149(19) 0.0026(19) -0.011(2)
C33 0.047(2) 0.0358(19) 0.059(3) 0.0120(18) 0.0142(19) 0.0077(17)
C34 0.041(2) 0.041(2) 0.050(2) 0.0149(18) 0.0145(18) 0.0056(17)
C35 0.038(2) 0.0367(19) 0.058(3) 0.0179(18) 0.0044(18) -0.0004(16)
C36 0.040(2) 0.0380(19) 0.053(2) 0.0164(18) 0.0087(17) 0.0066(16)
C37 0.040(2) 0.053(2) 0.042(2) 0.0089(18) 0.0105(17) 0.0154(18)
C38 0.050(2) 0.041(2) 0.038(2) 0.0090(17) 0.0020(17) 0.0109(17)
C39 0.036(2) 0.0372(19) 0.046(2) 0.0193(17) 0.0065(16) 0.0034(15)
C40 0.0300(19) 0.0419(19) 0.039(2) 0.0103(16) 0.0038(15) 0.0039(15)
C41 0.035(2) 0.044(2) 0.036(2) 0.0101(16) -0.0006(15) 0.0027(16)
C42 0.044(2) 0.0374(19) 0.0320(19) 0.0078(15) 0.0030(16) -0.0002(16)
C43 0.047(2) 0.0370(19) 0.045(2) 0.0096(17) 0.0057(18) -0.0005(17)
C44 0.053(2) 0.040(2) 0.040(2) 0.0095(17) 0.0010(18) 0.0036(18)
C45 0.049(2) 0.0285(17) 0.043(2) 0.0111(16) 0.0081(17) -0.0021(16)
C46 0.052(2) 0.044(2) 0.045(2) 0.0101(18) 0.0094(18) 0.0043(18)
C47 0.060(2) 0.0327(18) 0.036(2) 0.0131(16) 0.0041(18) 0.0024(17)
C48 0.059(3) 0.043(2) 0.034(2) 0.0140(17) -0.0058(18) -0.0043(18)
C49 0.040(2) 0.065(3) 0.049(2) 0.024(2) 0.0126(18) 0.0041(19)
C50 0.043(2) 0.053(2) 0.049(2) 0.0180(19) 0.0065(18) 0.0036(18)
C51 0.051(2) 0.065(3) 0.039(2) 0.013(2) 0.0015(18) -0.013(2)
C52 0.056(3) 0.061(3) 0.039(2) 0.017(2) 0.0033(19) -0.010(2)
C53 0.037(2) 0.041(2) 0.050(2) 0.0202(18) 0.0040(17) -0.0050(16)
C54 0.032(2) 0.046(2) 0.049(2) 0.0148(18) 0.0032(16) -0.0014(16)
C55 0.043(2) 0.0416(19) 0.036(2) 0.0127(16) 0.0082(16) 0.0024(16)
C56 0.043(2) 0.0369(19) 0.045(2) 0.0101(17) 0.0055(17) 0.0000(16)
C57 0.039(2) 0.0329(18) 0.041(2) 0.0121(16) 0.0126(16) 0.0023(15)
C58 0.047(2) 0.040(2) 0.049(2) 0.0110(18) 0.0171(18) 0.0076(17)
C59 0.033(2) 0.045(2) 0.048(2) 0.0180(18) 0.0066(16) 0.0083(16)
C60 0.049(2) 0.042(2) 0.055(3) 0.0204(19) 0.0026(19) 0.0103(18)
C61 0.102(5) 0.110(5) 0.067(4) 0.020(3) 0.016(3) 0.015(4)
C62 0.093(4) 0.057(3) 0.049(3) 0.006(2) 0.016(3) -0.009(3)
C63 0.087(4) 0.074(3) 0.061(3) 0.022(3) 0.024(3) 0.017(3)
C64 0.068(3) 0.066(3) 0.054(3) 0.023(2) 0.022(2) 0.012(2)
C65 0.070(3) 0.057(3) 0.076(3) 0.018(3) -0.006(3) 0.010(2)
C66 0.076(3) 0.051(3) 0.058(3) 0.016(2) -0.006(2) 0.010(2)
C67 0.111(5) 0.071(3) 0.073(4) 0.027(3) 0.012(3) 0.027(3)
C68 0.077(3) 0.064(3) 0.046(3) 0.010(2) 0.013(2) 0.004(3)
C69 0.072(3) 0.084(3) 0.055(3) 0.017(3) 0.007(2) 0.001(3)
C70 0.073(3) 0.056(3) 0.034(2) 0.0066(19) 0.005(2) 0.008(2)
C71 0.086(4) 0.060(3) 0.066(3) 0.019(2) 0.016(3) 0.008(3)
C72 0.077(4) 0.060(3) 0.053(3) 0.016(2) 0.000(3) 0.023(3)

loop_
_atom_type_symbol
_atom_type_description
_atom_type_scat_dispersion_real
_atom_type_scat_dispersion_imag
_atom_type_scat_source
C C 0.0033 0.0016 'International Tables Vol C Tables 4.2.6.8 and 6.1.1.4'
H H 0.0000 0.0000 'International Tables Vol C Tables 4.2.6.8 and 6.1.1.4'
N N 0.0061 0.0033 'International Tables Vol C Tables 4.2.6.8 and 6.1.1.4'
S S 0.1246 0.1234 'International Tables Vol C Tables 4.2.6.8 and 6.1.1.4'
Cu Cu 0.3201 1.2651 'International Tables Vol C Tables 4.2.6.8 and 6.1.1.4'

loop_
_geom_angle_atom_site_label_1
_geom_angle_atom_site_label_2
_geom_angle_atom_site_label_3
_geom_angle
S1 Cu1 S4 163.57(5)
S1 Cu1 S3 89.60(5)
S4 Cu1 S3 91.40(5)
S1 Cu1 S2 90.51(5)
S4 Cu1 S2 92.06(5)
S3 Cu1 S2 167.37(4)
S5 Cu2 S7 92.42(5)
S5 Cu2 S8 156.14(4)
S7 Cu2 S8 91.84(5)
S5 Cu2 S6 91.48(5)
S7 Cu2 S6 155.01(4)
S8 Cu2 S6 94.49(5)
S11 Cu3 S12 91.50(5)
S11 Cu3 S10 166.14(5)
S12 Cu3 S10 90.01(5)
S11 Cu3 S9 90.55(5)
S12 Cu3 S9 165.77(5)
S10 Cu3 S9 91.36(5)
C2 S1 Cu1 102.35(14)
C3 S2 Cu1 101.16(13)
C6 S3 Cu1 101.27(13)
C7 S4 Cu1 101.46(13)
C10 S5 Cu2 101.65(13)
C11 S6 Cu2 101.21(13)
C14 S7 Cu2 101.07(13)
C15 S8 Cu2 100.66(13)
C18 S9 Cu3 101.07(14)
C19 S10 Cu3 101.44(14)
C22 S11 Cu3 101.16(14)
C23 S12 Cu3 101.66(14)
C27 N13 C25 110.1(3)
C27 N13 C29 110.1(3)
C25 N13 C29 109.4(3)
C28 N14 C30 110.0(3)
C28 N14 C26 108.5(3)
C30 N14 C26 110.0(3)
C31 N15 C33 109.5(3)
C31 N15 C35 109.7(3)
C33 N15 C35 109.1(3)
C32 N16 C34 110.2(3)
C32 N16 C36 109.3(3)
C34 N16 C36 108.4(3)
C39 N17 C37 109.8(3)
C39 N17 C41 110.0(3)
C37 N17 C41 109.5(3)
C40 N18 C42 109.2(3)
C40 N18 C38 108.7(3)
C42 N18 C38 109.7(3)
C47 N19 C43 108.4(3)
C47 N19 C45 109.8(3)
C43 N19 C45 109.1(3)
C44 N20 C46 109.7(3)
C44 N20 C48 109.8(3)
C46 N20 C48 109.7(3)
C49 N21 C53 109.3(3)
C49 N21 C51 108.3(3)
C53 N21 C51 109.9(3)
C52 N22 C50 109.9(3)
C52 N22 C54 109.7(3)
C50 N22 C54 110.5(3)
C55 N23 C57 109.7(3)
C55 N23 C59 109.5(3)
C57 N23 C59 109.9(3)
C58 N24 C56 108.9(3)
C58 N24 C60 109.5(3)
C56 N24 C60 109.7(3)
N1 C1 C2 177.5(5)
C3 C2 C1 122.0(3)
C3 C2 S1 121.8(3)
C1 C2 S1 116.1(3)
C2 C3 C4 119.0(3)
C2 C3 S2 123.5(3)
C4 C3 S2 117.4(3)
N2 C4 C3 177.6(4)
N3 C5 C6 177.5(5)
C7 C6 C5 120.2(3)
C7 C6 S3 123.1(3)
C5 C6 S3 116.7(3)
C6 C7 C8 120.8(3)
C6 C7 S4 122.7(3)
C8 C7 S4 116.5(3)
N4 C8 C7 177.2(4)
N5 C9 C10 179.4(5)
C11 C10 C9 120.2(3)
C11 C10 S5 123.1(3)
C9 C10 S5 116.7(3)
C10 C11 C12 119.3(3)
C10 C11 S6 122.4(3)
C12 C11 S6 118.3(3)
N6 C12 C11 178.8(4)
N7 C13 C14 178.6(4)
C15 C14 C13 119.1(3)
C15 C14 S7 123.3(3)
C13 C14 S7 117.6(3)
C14 C15 C16 120.1(3)
C14 C15 S8 123.1(3)
C16 C15 S8 116.8(3)
N8 C16 C15 178.1(4)
N9 C17 C18 179.8(6)
C19 C18 C17 119.4(4)
C19 C18 S9 123.0(3)
C17 C18 S9 117.5(3)
C18 C19 C20 120.0(4)
C18 C19 S10 123.0(3)
C20 C19 S10 116.9(3)
N10 C20 C19 177.4(4)
N11 C21 C22 178.9(6)
C23 C22 C21 119.4(4)
C23 C22 S11 123.4(3)
C21 C22 S11 117.2(3)
C22 C23 C24 120.4(3)
C22 C23 S12 122.2(3)
C24 C23 S12 117.4(3)
N12 C24 C23 178.3(5)
N13 C25 C26 107.5(3)
N14 C26 C25 111.1(3)
N13 C27 C28 108.2(3)
N14 C28 C27 110.0(3)
N13 C29 C30 108.3(3)
N14 C30 C29 110.1(3)
N15 C31 C32 109.1(3)
N16 C32 C31 109.3(3)
N15 C33 C34 108.9(3)
N16 C34 C33 109.3(3)
N15 C35 C36 109.1(3)
N16 C36 C35 109.4(3)
N17 C37 C38 108.1(3)
N18 C38 C37 110.9(3)
N17 C39 C40 109.4(3)
N18 C40 C39 110.0(3)
N17 C41 C42 107.7(3)
N18 C42 C41 110.5(3)
N19 C43 C44 110.2(3)
N20 C44 C43 108.8(3)
N19 C45 C46 110.2(3)
N20 C46 C45 108.4(3)
N19 C47 C48 110.7(3)
N20 C48 C47 108.4(3)
N21 C49 C50 110.7(3)
N22 C50 C49 108.3(3)
N21 C51 C52 110.3(3)
N22 C52 C51 108.2(3)
N21 C53 C54 110.6(3)
N22 C54 C53 107.9(3)
N23 C55 C56 109.4(3)
N24 C56 C55 109.1(3)
N23 C57 C58 109.5(3)
N24 C58 C57 109.5(3)
N23 C59 C60 108.4(3)
N24 C60 C59 110.2(3)
N25 C62 C61 179.8(7)
N26 C64 C63 179.5(6)
N27 C66 C65 178.8(6)
N28 C68 C67 178.8(6)
N29 C70 C69 179.0(6)
N30 C72 C71 179.8(8)

loop_
_geom_bond_atom_site_label_1
_geom_bond_atom_site_label_2
_geom_bond_distance
Cu1 S1 2.2519(12)
Cu1 S4 2.2580(11)
Cu1 S3 2.2718(13)
Cu1 S2 2.2884(12)
Cu2 S5 2.2491(11)
Cu2 S7 2.2588(13)
Cu2 S8 2.2660(11)
Cu2 S6 2.2684(11)
Cu3 S11 2.2614(13)
Cu3 S12 2.2649(13)
Cu3 S10 2.2672(12)
Cu3 S9 2.2693(13)
S1 C2 1.726(4)
S2 C3 1.714(4)
S3 C6 1.722(4)
S4 C7 1.732(4)
S5 C10 1.720(4)
S6 C11 1.729(4)
S7 C14 1.723(3)
S8 C15 1.734(4)
S9 C18 1.734(4)
S10 C19 1.723(4)
S11 C22 1.733(4)
S12 C23 1.730(4)
N1 C1 1.145(5)
N2 C4 1.148(5)
N3 C5 1.155(5)
N4 C8 1.146(5)
N5 C9 1.148(5)
N6 C12 1.150(5)
N7 C13 1.147(5)
N8 C16 1.153(4)
N9 C17 1.153(6)
N10 C20 1.141(5)
N11 C21 1.155(5)
N12 C24 1.143(5)
N13 C27 1.487(4)
N13 C25 1.490(4)
N13 C29 1.495(4)
N14 C28 1.460(5)
N14 C30 1.467(4)
N14 C26 1.470(5)
N15 C31 1.474(5)
N15 C33 1.476(4)
N15 C35 1.493(4)
N16 C32 1.480(4)
N16 C34 1.480(4)
N16 C36 1.481(4)
N17 C39 1.485(4)
N17 C37 1.496(4)
N17 C41 1.498(4)
N18 C40 1.474(4)
N18 C42 1.475(4)
N18 C38 1.483(4)
N19 C47 1.474(4)
N19 C43 1.479(5)
N19 C45 1.479(4)
N20 C44 1.483(5)
N20 C46 1.489(5)
N20 C48 1.493(4)
N21 C49 1.473(5)
N21 C53 1.475(5)
N21 C51 1.484(4)
N22 C52 1.484(5)
N22 C50 1.490(5)
N22 C54 1.496(5)
N23 C55 1.477(4)
N23 C57 1.482(4)
N23 C59 1.482(4)
N24 C58 1.476(4)
N24 C56 1.483(4)
N24 C60 1.481(5)
N25 C62 1.134(7)
N26 C64 1.129(6)
N27 C66 1.133(6)
N28 C68 1.140(6)
N29 C70 1.126(6)
N30 C72 1.131(6)
C1 C2 1.423(5)
C2 C3 1.367(5)
C3 C4 1.440(5)
C5 C6 1.429(5)
C6 C7 1.365(5)
C7 C8 1.438(5)
C9 C10 1.428(5)
C10 C11 1.369(5)
C11 C12 1.431(5)
C13 C14 1.438(5)
C14 C15 1.358(5)
C15 C16 1.433(5)
C17 C18 1.431(6)
C18 C19 1.362(5)
C19 C20 1.427(5)
C21 C22 1.424(6)
C22 C23 1.364(5)
C23 C24 1.428(6)
C25 C26 1.526(5)
C27 C28 1.536(5)
C29 C30 1.526(5)
C31 C32 1.534(5)
C33 C34 1.533(5)
C35 C36 1.522(5)
C37 C38 1.521(5)
C39 C40 1.519(5)
C41 C42 1.544(5)
C43 C44 1.529(5)
C45 C46 1.537(5)
C47 C48 1.526(5)
C49 C50 1.524(5)
C51 C52 1.535(5)
C53 C54 1.535(5)
C55 C56 1.535(5)
C57 C58 1.524(5)
C59 C60 1.531(5)
C61 C62 1.437(8)
C63 C64 1.438(6)
C65 C66 1.417(6)
C67 C68 1.442(7)
C69 C70 1.441(7)
C71 C72 1.448(7)
